data_4080792
loop_
_publ_author_name
'Fontaine, Philip P.'
'Figueroa, Ruth'
'McCann, Scott D.'
'Mort, Darrek'
'Klosin, Jerzy'

_publ_section_title
;
 Synthesis and Scale-up of Imino--Enamido Hafnium and Zirconium Olefin
 Polymerization Catalysts
;
_journal_issue 10
_journal_name_full Organometallics
_journal_page_first 2963
_journal_paper_doi 10.1021/om400189w
_journal_volume 32
_journal_year 2013
_chemical_formula_sum 'C25 H42 Hf N2'
_chemical_formula_weight 549.10
_chemical_name_systematic
; 
 ? 
;
_space_group_IT_number 14
_symmetry_cell_setting monoclinic
_symmetry_space_group_name_Hall '-P 2ybc'
_symmetry_space_group_name_H-M 'P 1 21/c 1'
_atom_sites_solution_hydrogens geom
_atom_sites_solution_primary direct
_atom_sites_solution_secondary difmap
_audit_creation_method SHELXL-97
_cell_angle_alpha 90.00
_cell_angle_beta 94.2550(10)
_cell_angle_gamma 90.00
_cell_formula_units_Z 4
_cell_length_a 10.8416(2)
_cell_length_b 17.4171(3)
_cell_length_c 13.5117(3)
_cell_measurement_reflns_used 9204
_cell_measurement_temperature 200(2)
_cell_measurement_theta_max 27.91
_cell_measurement_theta_min 2.22
_cell_volume 2544.37(9)
_computing_cell_refinement 'Bruker SAINT'
_computing_data_collection 'Bruker APEX2'
_computing_data_reduction 'Bruker SAINT'
_computing_molecular_graphics 'Bruker SHELXTL'
_computing_publication_material 'Bruker SHELXTL'
_computing_structure_refinement 'SHELXL-97 (Sheldrick, 2008)'
_computing_structure_solution 'SHELXS-97 (Sheldrick, 2008)'
_diffrn_ambient_temperature 200(2)
_diffrn_measured_fraction_theta_full 1.000
_diffrn_measured_fraction_theta_max 1.000
_diffrn_measurement_device_type 'Bruker APEX-II CCD'
_diffrn_measurement_method '\f and \w scans'
_diffrn_radiation_monochromator graphite
_diffrn_radiation_source 'fine-focus sealed tube'
_diffrn_radiation_type MoK\a
_diffrn_radiation_wavelength 0.71073
_diffrn_reflns_av_R_equivalents 0.0165
_diffrn_reflns_av_sigmaI/netI 0.0082
_diffrn_reflns_limit_h_max 14
_diffrn_reflns_limit_h_min -14
_diffrn_reflns_limit_k_max 22
_diffrn_reflns_limit_k_min -22
_diffrn_reflns_limit_l_max 17
_diffrn_reflns_limit_l_min -17
_diffrn_reflns_number 57732
_diffrn_reflns_theta_full 27.50
_diffrn_reflns_theta_max 27.50
_diffrn_reflns_theta_min 1.88
_exptl_absorpt_coefficient_mu 4.111
_exptl_absorpt_correction_T_max 0.4789
_exptl_absorpt_correction_T_min 0.4649
_exptl_absorpt_correction_type none
_exptl_crystal_colour yellow
_exptl_crystal_density_diffrn 1.433
_exptl_crystal_density_meas 0
_exptl_crystal_density_method 'not measured'
_exptl_crystal_description block
_exptl_crystal_F_000 1112
_exptl_crystal_size_max 0.22
_exptl_crystal_size_mid 0.22
_exptl_crystal_size_min 0.21
_refine_diff_density_max 0.606
_refine_diff_density_min -0.380
_refine_diff_density_rms 0.057
_refine_ls_extinction_method none
_refine_ls_goodness_of_fit_ref 1.035
_refine_ls_hydrogen_treatment mixed
_refine_ls_matrix_type full
_refine_ls_number_parameters 263
_refine_ls_number_reflns 5848
_refine_ls_number_restraints 0
_refine_ls_restrained_S_all 1.035
_refine_ls_R_factor_all 0.0183
_refine_ls_R_factor_gt 0.0155
_refine_ls_shift/su_max 0.002
_refine_ls_shift/su_mean 0.000
_refine_ls_structure_factor_coef Fsqd
_refine_ls_weighting_details 'calc w=1/[\s^2^(Fo^2^)+(0.0182P)^2^+2.1707P] where P=(Fo^2^+2Fc^2^)/3'
_refine_ls_weighting_scheme calc
_refine_ls_wR_factor_gt 0.0381
_refine_ls_wR_factor_ref 0.0399
_reflns_number_gt 5333
_reflns_number_total 5848
_reflns_threshold_expression >2sigma(I)
_cod_data_source_file om400189w_si_002.cif
_cod_data_source_block 11
_cod_depositor_comments
;
The following automatic conversions were performed:

'_symmetry_cell_setting' value 'Monoclinic' changed to 'monoclinic'
according to /home/saulius/struct/CIF-dictionaries/cif_core.dic
dictionary named 'cif_core.dic' version 2.3.1 from 2005-06-27.

Automatic conversion script
Id: cif_fix_values 1891 2012-01-12 08:04:46Z andrius 
;
_cod_original_sg_symbol_H-M P2(1)/c
_cod_database_code 4080792

loop_
_symmetry_equiv_pos_as_xyz
'x, y, z'
'-x, y+1/2, -z+1/2'
'-x, -y, -z'
'x, -y-1/2, z-1/2'

loop_
_atom_site_label
_atom_site_type_symbol
_atom_site_fract_x
_atom_site_fract_y
_atom_site_fract_z
_atom_site_U_iso_or_equiv
_atom_site_adp_type
_atom_site_occupancy
_atom_site_symmetry_multiplicity
_atom_site_calc_flag
_atom_site_refinement_flags
_atom_site_disorder_assembly
_atom_site_disorder_group
Hf1 Hf 0.198823(7) 0.285470(4) 0.373424(6) 0.02773(3) Uani 1 1 d . . .
N1 N 0.00476(15) 0.29340(9) 0.28943(12) 0.0268(3) Uani 1 1 d . . .
N2 N 0.17630(14) 0.39588(9) 0.30862(12) 0.0261(3) Uani 1 1 d . A .
C1 C -0.02253(16) 0.35505(11) 0.23997(13) 0.0262(4) Uani 1 1 d . A .
C2 C -0.1389(2) 0.36820(14) 0.17450(18) 0.0429(5) Uani 1 1 d . . .
H2A H -0.1305 0.3419 0.1104 0.051 Uiso 0.477(10) 1 calc PR A 1
H2B H -0.2086 0.3439 0.2059 0.051 Uiso 0.477(10) 1 calc PR A 1
H2C H -0.2116 0.3777 0.2152 0.051 Uiso 0.523(10) 1 d PR A 2
H2D H -0.1662 0.3176 0.1366 0.051 Uiso 0.523(10) 1 d PR A 2
C3 C -0.1703(5) 0.4492(3) 0.1543(5) 0.0405(16) Uani 0.477(10) 1 d P A 1
H3A H -0.2287 0.4512 0.0945 0.049 Uiso 0.477(10) 1 calc PR A 1
H3B H -0.2145 0.4690 0.2105 0.049 Uiso 0.477(10) 1 calc PR A 1
C3' C -0.1289(5) 0.4316(3) 0.1043(5) 0.0414(16) Uani 0.523(10) 1 d P A 2
H3'A H -0.0850 0.4121 0.0477 0.050 Uiso 0.523(10) 1 calc PR A 2
H3'B H -0.2137 0.4454 0.0780 0.050 Uiso 0.523(10) 1 calc PR A 2
C4 C -0.0679(2) 0.50103(15) 0.1391(2) 0.0547(7) Uani 1 1 d . . .
H4A H -0.0941 0.5542 0.1530 0.066 Uiso 0.477(10) 1 calc PR A 1
H4B H -0.0495 0.4987 0.0685 0.066 Uiso 0.477(10) 1 calc PR A 1
H4C H -0.0479 0.5333 0.0823 0.066 Uiso 0.523(10) 1 d PR A 2
H4D H -0.1255 0.5299 0.1785 0.066 Uiso 0.523(10) 1 d PR A 2
C5 C 0.0484(2) 0.48362(13) 0.20249(19) 0.0430(5) Uani 1 1 d . A .
H5A H 0.1100 0.5224 0.2099 0.052 Uiso 1 1 calc R . .
C6 C 0.07049(16) 0.41643(11) 0.24929(14) 0.0268(4) Uani 1 1 d . . .
C7 C -0.08037(19) 0.22726(11) 0.28461(16) 0.0328(4) Uani 1 1 d . . .
H7A H -0.0330 0.1802 0.3036 0.039 Uiso 1 1 calc R . .
H7B H -0.1152 0.2208 0.2153 0.039 Uiso 1 1 calc R . .
C8 C -0.1861(2) 0.23559(13) 0.35176(18) 0.0387(5) Uani 1 1 d . . .
H8A H -0.1528 0.2522 0.4185 0.046 Uiso 1 1 calc R . .
H8B H -0.2438 0.2757 0.3247 0.046 Uiso 1 1 calc R . .
C9 C -0.2558(2) 0.16093(15) 0.3607(2) 0.0522(6) Uani 1 1 d . . .
H9A H -0.2832 0.1423 0.2934 0.063 Uiso 1 1 calc R . .
H9B H -0.1993 0.1220 0.3923 0.063 Uiso 1 1 calc R . .
C10 C -0.3675(3) 0.16890(18) 0.4207(2) 0.0628(8) Uani 1 1 d . . .
H10A H -0.4092 0.1191 0.4240 0.094 Uiso 1 1 calc R . .
H10B H -0.4247 0.2066 0.3891 0.094 Uiso 1 1 calc R . .
H10C H -0.3409 0.1861 0.4880 0.094 Uiso 1 1 calc R . .
C11 C 0.27244(16) 0.45338(11) 0.31551(14) 0.0267(4) Uani 1 1 d . . .
C12 C 0.36747(17) 0.45052(12) 0.25020(14) 0.0303(4) Uani 1 1 d . A .
C13 C 0.46209(19) 0.50484(14) 0.26081(17) 0.0389(5) Uani 1 1 d . . .
H13A H 0.5266 0.5035 0.2170 0.047 Uiso 1 1 calc R A .
C14 C 0.4639(2) 0.56038(14) 0.33358(18) 0.0450(5) Uani 1 1 d . A .
H14A H 0.5294 0.5967 0.3400 0.054 Uiso 1 1 calc R . .
C15 C 0.3701(2) 0.56303(13) 0.39688(17) 0.0412(5) Uani 1 1 d . . .
H15A H 0.3719 0.6014 0.4470 0.049 Uiso 1 1 calc R A .
C16 C 0.27253(18) 0.51063(12) 0.38906(15) 0.0317(4) Uani 1 1 d . A .
C17 C 0.37064(19) 0.39037(13) 0.16892(15) 0.0358(4) Uani 1 1 d . . .
H17A H 0.2999 0.3544 0.1761 0.043 Uiso 1 1 calc R A .
C18 C 0.3532(3) 0.42670(17) 0.06619(18) 0.0551(6) Uani 1 1 d . A .
H18A H 0.3561 0.3867 0.0155 0.083 Uiso 1 1 calc R . .
H18B H 0.4194 0.4640 0.0582 0.083 Uiso 1 1 calc R . .
H18C H 0.2730 0.4528 0.0589 0.083 Uiso 1 1 calc R . .
C19 C 0.4900(2) 0.34322(17) 0.1796(2) 0.0584(7) Uani 1 1 d . A .
H19A H 0.4990 0.3200 0.2458 0.088 Uiso 1 1 calc R . .
H19B H 0.5608 0.3768 0.1706 0.088 Uiso 1 1 calc R . .
H19C H 0.4866 0.3027 0.1291 0.088 Uiso 1 1 calc R . .
C20 C 0.1693(2) 0.51733(12) 0.45870(15) 0.0362(4) Uani 1 1 d . . .
H20A H 0.1075 0.4762 0.4403 0.043 Uiso 1 1 calc R A .
C21 C 0.1031(3) 0.59442(15) 0.4460(3) 0.0645(8) Uani 1 1 d . A .
H21A H 0.0766 0.6023 0.3758 0.097 Uiso 1 1 calc R . .
H21B H 0.1596 0.6358 0.4688 0.097 Uiso 1 1 calc R . .
H21C H 0.0306 0.5947 0.4852 0.097 Uiso 1 1 calc R . .
C22 C 0.2142(3) 0.5053(2) 0.5664(2) 0.0737(9) Uani 1 1 d . A .
H22A H 0.2563 0.4556 0.5737 0.111 Uiso 1 1 calc R . .
H22B H 0.1435 0.5061 0.6075 0.111 Uiso 1 1 calc R . .
H22C H 0.2720 0.5464 0.5876 0.111 Uiso 1 1 calc R . .
C23 C 0.2602(2) 0.19111(14) 0.27889(19) 0.0450(5) Uani 1 1 d . . .
H23A H 0.3447 0.1760 0.3015 0.068 Uiso 1 1 calc R . .
H23B H 0.2583 0.2085 0.2098 0.068 Uiso 1 1 calc R . .
H23C H 0.2048 0.1470 0.2835 0.068 Uiso 1 1 calc R . .
C24 C 0.1061(2) 0.23647(15) 0.50124(18) 0.0470(6) Uani 1 1 d . . .
H24A H 0.1682 0.2254 0.5558 0.071 Uiso 1 1 calc R . .
H24B H 0.0632 0.1890 0.4805 0.071 Uiso 1 1 calc R . .
H24C H 0.0461 0.2736 0.5236 0.071 Uiso 1 1 calc R . .
C25 C 0.3733(3) 0.31866(16) 0.4594(2) 0.0566(7) Uani 1 1 d . . .
H25A H 0.4251 0.2731 0.4718 0.085 Uiso 1 1 calc R . .
H25B H 0.3540 0.3413 0.5229 0.085 Uiso 1 1 calc R . .
H25C H 0.4177 0.3563 0.4216 0.085 Uiso 1 1 calc R . .

loop_
_atom_site_aniso_label
_atom_site_aniso_U_11
_atom_site_aniso_U_22
_atom_site_aniso_U_33
_atom_site_aniso_U_23
_atom_site_aniso_U_13
_atom_site_aniso_U_12
Hf1 0.02765(5) 0.02607(5) 0.02911(5) 0.00020(3) -0.00039(3) 0.00373(3)
N1 0.0253(8) 0.0266(8) 0.0285(8) -0.0032(6) 0.0028(6) -0.0031(6)
N2 0.0209(7) 0.0265(8) 0.0305(8) 0.0002(6) -0.0006(6) -0.0014(6)
C1 0.0220(8) 0.0302(9) 0.0264(9) -0.0030(7) 0.0021(7) -0.0009(7)
C2 0.0280(10) 0.0457(13) 0.0527(13) 0.0083(10) -0.0119(9) -0.0062(9)
C3 0.031(2) 0.052(3) 0.037(3) 0.005(2) -0.008(2) 0.006(2)
C3' 0.038(3) 0.047(3) 0.036(3) 0.007(2) -0.014(2) 0.000(2)
C4 0.0414(13) 0.0449(13) 0.0744(18) 0.0215(13) -0.0180(12) 0.0000(11)
C5 0.0314(11) 0.0349(11) 0.0608(15) 0.0132(10) -0.0094(10) -0.0053(9)
C6 0.0211(8) 0.0290(9) 0.0301(9) -0.0002(7) 0.0008(7) -0.0013(7)
C7 0.0316(10) 0.0288(10) 0.0383(11) -0.0051(8) 0.0037(8) -0.0067(8)
C8 0.0343(11) 0.0346(11) 0.0482(12) -0.0025(9) 0.0090(9) -0.0047(9)
C9 0.0482(13) 0.0460(14) 0.0646(16) -0.0072(12) 0.0197(12) -0.0171(11)
C10 0.0462(15) 0.0620(17) 0.083(2) 0.0102(15) 0.0236(14) -0.0072(13)
C11 0.0222(8) 0.0290(9) 0.0282(9) 0.0005(7) -0.0026(7) -0.0021(7)
C12 0.0232(9) 0.0360(10) 0.0312(9) -0.0034(8) -0.0015(7) -0.0020(7)
C13 0.0255(9) 0.0484(12) 0.0430(12) -0.0034(10) 0.0040(8) -0.0085(9)
C14 0.0327(11) 0.0489(13) 0.0524(13) -0.0070(11) -0.0033(10) -0.0173(10)
C15 0.0410(12) 0.0400(12) 0.0418(12) -0.0124(9) -0.0026(9) -0.0096(9)
C16 0.0304(10) 0.0326(10) 0.0318(10) -0.0029(8) 0.0000(8) -0.0028(8)
C17 0.0306(10) 0.0422(11) 0.0350(10) -0.0071(9) 0.0054(8) -0.0052(9)
C18 0.0673(17) 0.0633(16) 0.0346(12) -0.0053(12) 0.0044(11) -0.0109(14)
C19 0.0480(14) 0.0662(18) 0.0613(16) -0.0197(14) 0.0070(12) 0.0128(13)
C20 0.0404(11) 0.0340(11) 0.0349(11) -0.0047(8) 0.0070(9) -0.0001(9)
C21 0.0646(18) 0.0417(14) 0.092(2) 0.0055(14) 0.0356(16) 0.0082(13)
C22 0.0675(19) 0.118(3) 0.0362(13) -0.0035(16) 0.0093(13) 0.0172(19)
C23 0.0480(13) 0.0376(12) 0.0498(13) -0.0059(10) 0.0056(11) 0.0082(10)
C24 0.0499(14) 0.0511(14) 0.0405(12) 0.0126(11) 0.0066(10) 0.0109(11)
C25 0.0556(15) 0.0499(15) 0.0599(16) -0.0011(13) -0.0250(13) 0.0032(12)

loop_
_atom_type_symbol
_atom_type_description
_atom_type_scat_dispersion_real
_atom_type_scat_dispersion_imag
_atom_type_scat_source
C C 0.0033 0.0016 'International Tables Vol C Tables 4.2.6.8 and 6.1.1.4'
H H 0.0000 0.0000 'International Tables Vol C Tables 4.2.6.8 and 6.1.1.4'
N N 0.0061 0.0033 'International Tables Vol C Tables 4.2.6.8 and 6.1.1.4'
Hf Hf -0.5830 6.1852 'International Tables Vol C Tables 4.2.6.8 and 6.1.1.4'

loop_
_geom_angle_atom_site_label_1
_geom_angle_atom_site_label_2
_geom_angle_atom_site_label_3
_geom_angle
N2 Hf1 C23 117.74(8)
N2 Hf1 C25 92.73(8)
C23 Hf1 C25 102.37(10)
N2 Hf1 C24 128.46(8)
C23 Hf1 C24 109.55(9)
C25 Hf1 C24 96.30(11)
N2 Hf1 N1 70.81(5)
C23 Hf1 N1 93.59(8)
C25 Hf1 N1 161.19(8)
C24 Hf1 N1 87.54(8)
C1 N1 C7 120.64(16)
C1 N1 Hf1 117.95(12)
C7 N1 Hf1 121.15(12)
C6 N2 C11 114.69(15)
C6 N2 Hf1 122.29(12)
C11 N2 Hf1 122.84(11)
N1 C1 C6 115.64(16)
N1 C1 C2 125.65(17)
C6 C1 C2 118.70(17)
C3' C2 C3 35.4(3)
C3' C2 C1 113.4(2)
C3 C2 C1 115.3(2)
C3' C2 H2A 76.5
C3 C2 H2A 108.5
C1 C2 H2A 108.5
C3' C2 H2B 134.1
C3 C2 H2B 108.5
C1 C2 H2B 108.5
H2A C2 H2B 107.5
C3' C2 H2C 109.1
C3 C2 H2C 76.3
C1 C2 H2C 111.1
H2A C2 H2C 132.8
H2B C2 H2C 35.2
C3' C2 H2D 110.4
C3 C2 H2D 131.4
C1 C2 H2D 110.7
H2A C2 H2D 39.3
H2B C2 H2D 69.7
H2C C2 H2D 101.5
C4 C3 C2 116.9(4)
C4 C3 H2C 144.4
C2 C3 H2C 38.4
C4 C3 H3A 108.1
C2 C3 H3A 108.1
H2C C3 H3A 105.3
C4 C3 H3B 108.1
C2 C3 H3B 108.1
H2C C3 H3B 72.7
H3A C3 H3B 107.3
C4 C3 H4D 38.8
C2 C3 H4D 141.6
H2C C3 H4D 136.0
H3A C3 H4D 108.6
H3B C3 H4D 71.2
C4 C3' C2 118.4(4)
C4 C3' H3'A 107.7
C2 C3' H3'A 107.7
C4 C3' H3'B 107.7
C2 C3' H3'B 107.7
H3'A C3' H3'B 107.1
C3' C4 C3 35.9(3)
C3' C4 C5 111.2(3)
C3 C4 C5 114.2(3)
C3' C4 H4A 135.7
C3 C4 H4A 108.7
C5 C4 H4A 108.7
C3' C4 H4B 76.8
C3 C4 H4B 108.7
C5 C4 H4B 108.7
H4A C4 H4B 107.6
C3' C4 H4C 110.3
C3 C4 H4C 132.5
C5 C4 H4C 109.5
H4A C4 H4C 72.5
H4B C4 H4C 37.2
C3' C4 H4D 108.1
C3 C4 H4D 73.8
C5 C4 H4D 109.4
H4A C4 H4D 38.8
H4B C4 H4D 136.2
H4C C4 H4D 108.3
C6 C5 C4 123.9(2)
C6 C5 H5A 118.1
C4 C5 H5A 118.1
C5 C6 N2 127.14(17)
C5 C6 C1 119.77(17)
N2 C6 C1 113.09(16)
N1 C7 C8 113.34(16)
N1 C7 H7A 108.9
C8 C7 H7A 108.9
N1 C7 H7B 108.9
C8 C7 H7B 108.9
H7A C7 H7B 107.7
C9 C8 C7 111.62(19)
C9 C8 H8A 109.3
C7 C8 H8A 109.3
C9 C8 H8B 109.3
C7 C8 H8B 109.3
H8A C8 H8B 108.0
C10 C9 C8 112.8(2)
C10 C9 H9A 109.0
C8 C9 H9A 109.0
C10 C9 H9B 109.0
C8 C9 H9B 109.0
H9A C9 H9B 107.8
C9 C10 H10A 109.5
C9 C10 H10B 109.5
H10A C10 H10B 109.5
C9 C10 H10C 109.5
H10A C10 H10C 109.5
H10B C10 H10C 109.5
C12 C11 C16 120.40(17)
C12 C11 N2 119.61(17)
C16 C11 N2 119.97(17)
C13 C12 C11 118.60(18)
C13 C12 C17 119.07(18)
C11 C12 C17 122.33(17)
C14 C13 C12 121.4(2)
C14 C13 H13A 119.3
C12 C13 H13A 119.3
C15 C14 C13 119.7(2)
C15 C14 H14A 120.2
C13 C14 H14A 120.2
C14 C15 C16 121.4(2)
C14 C15 H15A 119.3
C16 C15 H15A 119.3
C15 C16 C11 118.53(19)
C15 C16 C20 119.48(18)
C11 C16 C20 121.99(17)
C12 C17 C18 111.34(19)
C12 C17 C19 111.49(18)
C18 C17 C19 110.8(2)
C12 C17 H17A 107.7
C18 C17 H17A 107.7
C19 C17 H17A 107.7
C17 C18 H18A 109.5
C17 C18 H18B 109.5
H18A C18 H18B 109.5
C17 C18 H18C 109.5
H18A C18 H18C 109.5
H18B C18 H18C 109.5
C17 C19 H19A 109.5
C17 C19 H19B 109.5
H19A C19 H19B 109.5
C17 C19 H19C 109.5
H19A C19 H19C 109.5
H19B C19 H19C 109.5
C22 C20 C16 112.7(2)
C22 C20 C21 110.2(2)
C16 C20 C21 111.08(19)
C22 C20 H20A 107.6
C16 C20 H20A 107.6
C21 C20 H20A 107.6
C20 C21 H21A 109.5
C20 C21 H21B 109.5
H21A C21 H21B 109.5
C20 C21 H21C 109.5
H21A C21 H21C 109.5
H21B C21 H21C 109.5
C20 C22 H22A 109.5
C20 C22 H22B 109.5
H22A C22 H22B 109.5
C20 C22 H22C 109.5
H22A C22 H22C 109.5
H22B C22 H22C 109.5
Hf1 C23 H23A 109.5
Hf1 C23 H23B 109.5
H23A C23 H23B 109.5
Hf1 C23 H23C 109.5
H23A C23 H23C 109.5
H23B C23 H23C 109.5
Hf1 C24 H24A 109.5
Hf1 C24 H24B 109.5
H24A C24 H24B 109.5
Hf1 C24 H24C 109.5
H24A C24 H24C 109.5
H24B C24 H24C 109.5
Hf1 C25 H25A 109.5
Hf1 C25 H25B 109.5
H25A C25 H25B 109.5
Hf1 C25 H25C 109.5
H25A C25 H25C 109.5
H25B C25 H25C 109.5

loop_
_geom_bond_atom_site_label_1
_geom_bond_atom_site_label_2
_geom_bond_distance
Hf1 N2 2.1196(15)
Hf1 C23 2.214(2)
Hf1 C25 2.222(2)
Hf1 C24 2.232(2)
Hf1 N1 2.3194(16)
N1 C1 1.288(2)
N1 C7 1.475(2)
N2 C6 1.397(2)
N2 C11 1.444(2)
C1 C6 1.469(2)
C1 C2 1.504(3)
C2 C3' 1.464(5)
C2 C3 1.472(6)
C2 H2A 0.9900
C2 H2B 0.9900
C2 H2C 1.0074
C2 H2D 1.0510
C3 C4 1.457(6)
C3 H2C 1.5747
C3 H3A 0.9900
C3 H3B 0.9900
C3 H4D 1.5150
C3' C4 1.441(5)
C3' H3'A 0.9900
C3' H3'B 0.9900
C4 C5 1.502(3)
C4 H4A 0.9900
C4 H4B 0.9900
C4 H4C 0.9876
C4 H4D 0.9877
C5 C6 1.343(3)
C5 H5A 0.9500
C7 C8 1.521(3)
C7 H7A 0.9900
C7 H7B 0.9900
C8 C9 1.513(3)
C8 H8A 0.9900
C8 H8B 0.9900
C9 C10 1.513(4)
C9 H9A 0.9900
C9 H9B 0.9900
C10 H10A 0.9800
C10 H10B 0.9800
C10 H10C 0.9800
C11 C12 1.406(3)
C11 C16 1.408(3)
C12 C13 1.395(3)
C12 C17 1.520(3)
C13 C14 1.378(3)
C13 H13A 0.9500
C14 C15 1.377(3)
C14 H14A 0.9500
C15 C16 1.395(3)
C15 H15A 0.9500
C16 C20 1.519(3)
C17 C18 1.524(3)
C17 C19 1.530(3)
C17 H17A 1.0000
C18 H18A 0.9800
C18 H18B 0.9800
C18 H18C 0.9800
C19 H19A 0.9800
C19 H19B 0.9800
C19 H19C 0.9800
C20 C22 1.514(3)
C20 C21 1.526(3)
C20 H20A 1.0000
C21 H21A 0.9800
C21 H21B 0.9800
C21 H21C 0.9800
C22 H22A 0.9800
C22 H22B 0.9800
C22 H22C 0.9800
C23 H23A 0.9800
C23 H23B 0.9800
C23 H23C 0.9800
C24 H24A 0.9800
C24 H24B 0.9800
C24 H24C 0.9800
C25 H25A 0.9800
C25 H25B 0.9800
C25 H25C 0.9800

loop_
_geom_torsion_atom_site_label_1
_geom_torsion_atom_site_label_2
_geom_torsion_atom_site_label_3
_geom_torsion_atom_site_label_4
_geom_torsion
N2 Hf1 N1 C1 4.23(13)
C23 Hf1 N1 C1 -113.93(15)
C25 Hf1 N1 C1 34.3(3)
C24 Hf1 N1 C1 136.62(15)
N2 Hf1 N1 C7 178.42(15)
C23 Hf1 N1 C7 60.26(15)
C25 Hf1 N1 C7 -151.5(3)
C24 Hf1 N1 C7 -49.19(15)
C23 Hf1 N2 C6 80.75(16)
C25 Hf1 N2 C6 -173.74(16)
C24 Hf1 N2 C6 -73.49(17)
N1 Hf1 N2 C6 -3.04(13)
C23 Hf1 N2 C11 -94.10(16)
C25 Hf1 N2 C11 11.40(16)
C24 Hf1 N2 C11 111.66(16)
N1 Hf1 N2 C11 -177.89(15)
C7 N1 C1 C6 -178.93(16)
Hf1 N1 C1 C6 -4.7(2)
C7 N1 C1 C2 0.5(3)
Hf1 N1 C1 C2 174.74(16)
N1 C1 C2 C3' -161.7(4)
C6 C1 C2 C3' 17.7(4)
N1 C1 C2 C3 159.3(4)
C6 C1 C2 C3 -21.2(4)
C3' C2 C3 C4 -56.7(5)
C1 C2 C3 C4 38.6(7)
C3 C2 C3' C4 59.0(6)
C1 C2 C3' C4 -42.3(7)
C2 C3' C4 C3 -58.8(5)
C2 C3' C4 C5 43.5(7)
C2 C3 C4 C3' 57.1(5)
C2 C3 C4 C5 -36.1(7)
C3' C4 C5 C6 -21.9(5)
C3 C4 C5 C6 17.0(5)
C4 C5 C6 N2 179.5(2)
C4 C5 C6 C1 -0.2(4)
C11 N2 C6 C5 -2.6(3)
Hf1 N2 C6 C5 -177.89(18)
C11 N2 C6 C1 177.05(15)
Hf1 N2 C6 C1 1.8(2)
N1 C1 C6 C5 -178.2(2)
C2 C1 C6 C5 2.3(3)
N1 C1 C6 N2 2.1(2)
C2 C1 C6 N2 -177.37(18)
C1 N1 C7 C8 -80.8(2)
Hf1 N1 C7 C8 105.16(18)
N1 C7 C8 C9 -168.5(2)
C7 C8 C9 C10 -175.7(2)
C6 N2 C11 C12 -93.7(2)
Hf1 N2 C11 C12 81.5(2)
C6 N2 C11 C16 88.0(2)
Hf1 N2 C11 C16 -96.79(19)
C16 C11 C12 C13 0.8(3)
N2 C11 C12 C13 -177.45(18)
C16 C11 C12 C17 -179.32(18)
N2 C11 C12 C17 2.4(3)
C11 C12 C13 C14 0.2(3)
C17 C12 C13 C14 -179.7(2)
C12 C13 C14 C15 -0.5(4)
C13 C14 C15 C16 -0.1(4)
C14 C15 C16 C11 1.1(3)
C14 C15 C16 C20 -178.2(2)
C12 C11 C16 C15 -1.4(3)
N2 C11 C16 C15 176.84(18)
C12 C11 C16 C20 177.87(18)
N2 C11 C16 C20 -3.9(3)
C13 C12 C17 C18 -66.5(3)
C11 C12 C17 C18 113.6(2)
C13 C12 C17 C19 57.8(3)
C11 C12 C17 C19 -122.1(2)
C15 C16 C20 C22 -63.4(3)
C11 C16 C20 C22 117.3(3)
C15 C16 C20 C21 60.8(3)
C11 C16 C20 C21 -118.5(2)
